data_2000890
loop_
_publ_author_name
'Jones, P. G.'
'Kirby, A. J.'
'Parker, J. K.'

_publ_section_title
;
 Bond length and reactivity. The effect of \b-fluorine. Structures of
 the 4-phenylbenzoate, the diphenyl phosphate and the
 2-naphthalenesulfonate esters of <i>trans</i>-2-fluorocyclohexanol
;
_journal_issue 5
_journal_name_full 'Acta Crystallographica Section C'
_journal_page_first 852
_journal_page_last 855
_journal_paper_doi 10.1107/S0108270191012234
_journal_volume 48
_journal_year 1992
_chemical_formula_sum 'C18 H20 F O4 P'
_chemical_formula_weight 350.32
_symmetry_cell_setting monoclinic
_symmetry_space_group_name_Hall 'C -2yc'
_symmetry_space_group_name_H-M 'C 1 c 1'
_cell_angle_alpha 90
_cell_angle_beta 109.80(3)
_cell_angle_gamma 90
_cell_formula_units_Z 4
_cell_length_a 16.644(5)
_cell_length_b 9.277(3)
_cell_length_c 12.048(4)
_cell_volume 1750.3(10)
_diffrn_radiation_type Mo
_diffrn_radiation_wavelength 0.71069
_exptl_absorpt_coefficient_mu 0.18
_exptl_crystal_density_diffrn 1.329
_exptl_crystal_F_000 736
_cod_data_source_file ha0058.cif
_cod_data_source_block ha0058b
_cod_original_cell_volume 1750
_cod_original_formula_sum 'C18 H20 F1 O4 P1'
_cod_database_code 2000890

loop_
_atom_site_label
_atom_site_fract_x
_atom_site_fract_y
_atom_site_fract_z
_atom_site_U_iso_or_equiv
P .5000 .9092(4) .5000 .0430(10)
O(1) .54750(10) 1.0266(2) .59000(10) .0710(10)
O(2) .44420(10) .8238(2) .56090(10) .0620(10)
O(3) .42860(10) 1.00480(10) .41150(10) .0510(10)
O(4) .55200(10) .82030(10) .45220(10) .0500(10)
C(11) .64070(10) 1.0342(2) .6407(2) .0510(10)
C(12) .6696(2) 1.1795(3) .6146(2) .0650(10)
F .6473(2) 1.1942(2) .49370(10) .1190(10)
C(13) .7644(2) 1.1969(3) .6722(2) .0720(10)
C(14) .7904(2) 1.1728(3) .8032(2) .0780(10)
C(15) .7619(2) 1.0286(3) .8305(2) .0830(10)
C(16) .6663(2) 1.0102(3) .7716(2) .0700(10)
C(21) .47220(10) .6945(2) .6230(2) .0480(10)
C(22) .46370(10) .5682(2) .5619(2) .0610(10)
C(23) .4858(2) .4407(3) .6233(3) .0760(10)
C(24) .5148(2) .4412(3) .7440(3) .0810(10)
C(25) .5242(2) .5686(3) .8043(2) .0740(10)
C(26) .50200(10) .6982(2) .7447(2) .0590(10)
C(31) .36580(10) .9423(2) .3129(2) .0440(10)
C(32) .38640(10) .9088(2) .2154(2) .0530(10)
C(33) .3235(2) .8586(3) .1159(2) .0680(10)
C(34) .2409(2) .8456(3) .1143(2) .0730(10)
C(35) .22140(10) .8794(3) .2127(3) .0760(10)
C(36) .28440(10) .9279(2) .3150(2) .0600(10)
H(11) .6657 .9599 .6075 ?
H(12) .6410 1.2529 .6434 ?
H(13A) .7926 1.1276 .6389 ?
H(13B) .7810 1.2915 .6559 ?
H(14A) .8513 1.1810 .8380 ?
H(14B) .7648 1.2456 .8372 ?
H(15A) .7888 .9556 .7989 ?
H(15B) .7786 1.0145 .9142 ?
H(16A) .6388 1.0822 .8034 ?
H(16B) .6476 .9169 .7873 ?
H(22) .4441 .5691 .4773 ?
H(23) .4792 .3512 .5811 ?
H(24) .5295 .3522 .7867 ?
H(25) .5455 .5678 .8890 ?
H(26) .5073 .7880 .7862 ?
H(32) .4438 .9214 .2161 ?
H(33) .3383 .8315 .0483 ?
H(34) .1972 .8137 .0437 ?
H(35) .1635 .8699 .2109 ?
H(36) .2717 .9509 .3850 ?
